data_7215818
loop_
_publ_author_name
'Sutton, Ashley L.'
'Abrahams, Brendan F.'
'D'Alessandro, Deanna M.'
'Elliott, Robert W.'
'Hudson, Timothy A.'
'Robson, Richard'
'Usov, Pavel M.'

_publ_section_title
;
 Structural and optical investigations of charge transfer complexes
 involving the F4TCNQ dianion
;
_journal_name_full CrystEngComm
_journal_paper_doi 10.1039/c4ce00289j
_journal_year 2014
_chemical_formula_sum 'C30.5 H28 F4 N8 O0.5'
_chemical_formula_weight 590.61
_chemical_name_systematic
;
 ?
;
_space_group_IT_number 2
_symmetry_cell_setting triclinic
_symmetry_space_group_name_Hall '-P 1'
_symmetry_space_group_name_H-M 'P -1'
_atom_sites_solution_hydrogens geom
_atom_sites_solution_primary direct
_atom_sites_solution_secondary difmap
_audit_creation_method SHELXL-97
_cell_angle_alpha 76.376(5)
_cell_angle_beta 75.564(6)
_cell_angle_gamma 65.911(6)
_cell_formula_units_Z 4
_cell_length_a 12.9040(10)
_cell_length_b 13.3891(8)
_cell_length_c 19.1890(12)
_cell_measurement_reflns_used 3716
_cell_measurement_temperature 240(2)
_cell_measurement_theta_max 72.2144
_cell_measurement_theta_min 3.6553
_cell_volume 2897.3(4)
_computing_cell_refinement
;
CrysAlisPro, Agilent Technologies,
Version 1.171.36.20 (release 27-06-2012 CrysAlis171 .NET)
(compiled Jul 11 2012,15:38:31)
;
_computing_data_collection
;
CrysAlisPro, Agilent Technologies,
Version 1.171.36.20 (release 27-06-2012 CrysAlis171 .NET)
(compiled Jul 11 2012,15:38:31)
;
_computing_data_reduction
;
CrysAlisPro, Agilent Technologies,
Version 1.171.36.20 (release 27-06-2012 CrysAlis171 .NET)
(compiled Jul 11 2012,15:38:31)
;
_computing_structure_refinement 'SHELXL-97 (Sheldrick, 1997)'
_computing_structure_solution 'SHELXS-97 (Sheldrick, 1997)'
_diffrn_ambient_temperature 240(2)
_diffrn_detector_area_resol_mean 16.0711
_diffrn_measured_fraction_theta_full 0.997
_diffrn_measured_fraction_theta_max 0.997
_diffrn_measurement_device_type 'Xcalibur, Sapphire3'
_diffrn_measurement_method '\w scans'
_diffrn_radiation_monochromator graphite
_diffrn_radiation_source 'Enhance (Cu) X-ray Source'
_diffrn_radiation_type 'Cu K\a'
_diffrn_radiation_wavelength 1.5418
_diffrn_reflns_av_R_equivalents 0.0474
_diffrn_reflns_av_sigmaI/netI 0.0888
_diffrn_reflns_limit_h_max 15
_diffrn_reflns_limit_h_min -15
_diffrn_reflns_limit_k_max 16
_diffrn_reflns_limit_k_min -11
_diffrn_reflns_limit_l_max 22
_diffrn_reflns_limit_l_min -22
_diffrn_reflns_number 19887
_diffrn_reflns_theta_full 67.50
_diffrn_reflns_theta_max 67.50
_diffrn_reflns_theta_min 3.66
_exptl_absorpt_coefficient_mu 0.860
_exptl_absorpt_correction_T_max 0.966
_exptl_absorpt_correction_T_min 0.903
_exptl_absorpt_correction_type gaussian
_exptl_absorpt_process_details
;
CrysAlisPro, Agilent Technologies,
Version 1.171.36.20 (release 27-06-2012 CrysAlis171 .NET)
(compiled Jul 11 2012,15:38:31)
Numerical absorption correction based on gaussian integration over
            a multifaceted crystal model
;
_exptl_crystal_colour 'Pale Yellow'
_exptl_crystal_density_diffrn 1.354
_exptl_crystal_density_method 'not measured'
_exptl_crystal_description Plate
_exptl_crystal_F_000 1228
_exptl_crystal_size_max 0.1725
_exptl_crystal_size_mid 0.1166
_exptl_crystal_size_min 0.0504
_refine_diff_density_max 0.232
_refine_diff_density_min -0.321
_refine_diff_density_rms 0.051
_refine_ls_extinction_method none
_refine_ls_goodness_of_fit_ref 0.910
_refine_ls_hydrogen_treatment constr
_refine_ls_matrix_type full
_refine_ls_number_parameters 777
_refine_ls_number_reflns 10408
_refine_ls_number_restraints 0
_refine_ls_restrained_S_all 0.910
_refine_ls_R_factor_all 0.1462
_refine_ls_R_factor_gt 0.0657
_refine_ls_shift/su_max 0.000
_refine_ls_shift/su_mean 0.000
_refine_ls_structure_factor_coef Fsqd
_refine_ls_weighting_details 'calc w=1/[\s^2^(Fo^2^)+(0.0861P)^2^+0.0000P] where P=(Fo^2^+2Fc^2^)/3'
_refine_ls_weighting_scheme calc
_refine_ls_wR_factor_gt 0.1591
_refine_ls_wR_factor_ref 0.2157
_reflns_number_gt 4624
_reflns_number_total 10408
_reflns_threshold_expression >2sigma(I)
_cod_data_source_file c4ce00289j2.cif
_cod_data_source_block 14F4TCNQ
_cod_depositor_comments
;
The following automatic conversions were performed:

'_symmetry_cell_setting' value 'Triclinic' changed to 'triclinic'
according to
/usr/data/users/saulius/crontab/automatic-downloads/rss-feeds/RSC/lib/dictionaries/cif_core.dic
dictionary named 'cif_core.dic' version 2.4.2 from
2011-04-26.

'_refine_ls_hydrogen_treatment' value 'Constr' changed
to 'constr' according to
/usr/data/users/saulius/crontab/automatic-downloads/rss-feeds/RSC/lib/dictionaries/cif_core.dic
dictionary named 'cif_core.dic' version 2.4.2 from 2011-04-26.

Automatic conversion script
Id: cif_fix_values 2281 2013-09-26 08:29:07Z andrius 
;
_cod_original_cell_volume 2897.3(3)
_cod_original_sg_symbol_H-M P-1
_cod_database_code 7215818

loop_
_symmetry_equiv_pos_as_xyz
'x, y, z'
'-x, -y, -z'

loop_
_atom_site_label
_atom_site_type_symbol
_atom_site_fract_x
_atom_site_fract_y
_atom_site_fract_z
_atom_site_U_iso_or_equiv
_atom_site_adp_type
_atom_site_occupancy
_atom_site_symmetry_multiplicity
_atom_site_calc_flag
_atom_site_refinement_flags
C60 C 0.9791(8) 0.1540(8) 0.5381(5) 0.160(4) Uani 1 1 d .
H60 H 0.9810 0.1499 0.4895 0.192 Uiso 1 1 calc R
O1 O 0.7186(6) 0.0887(5) 0.8168(3) 0.164(2) Uani 1 1 d .
H1 H 0.7403 0.0727 0.8566 0.247 Uiso 1 1 calc R
C99 C 0.6794(9) 0.0065(7) 0.8091(5) 0.213(5) Uani 1 1 d .
H99A H 0.7441 -0.0634 0.8057 0.320 Uiso 1 1 calc R
H99B H 0.6457 0.0296 0.7653 0.320 Uiso 1 1 calc R
H99C H 0.6220 -0.0023 0.8510 0.320 Uiso 1 1 calc R
F6 F 0.6818(2) 0.96888(19) 0.40004(11) 0.0733(7) Uani 1 1 d .
F5 F 0.6331(2) 0.79105(19) 0.45137(11) 0.0760(7) Uani 1 1 d .
F8 F 0.5596(2) 0.87000(19) 0.69043(11) 0.0790(7) Uani 1 1 d .
F7 F 0.6142(2) 1.0453(2) 0.63864(12) 0.0868(8) Uani 1 1 d .
C21 C 0.6550(3) 1.0142(3) 0.51683(19) 0.0555(9) Uani 1 1 d .
N9 N 0.7272(3) 0.4702(3) 0.36557(16) 0.0565(8) Uani 1 1 d .
C20 C 0.6184(3) 0.9837(3) 0.5898(2) 0.0588(10) Uani 1 1 d .
C18 C 0.6289(3) 0.8516(3) 0.50062(19) 0.0559(9) Uani 1 1 d .
C16 C 0.5944(3) 0.8206(3) 0.57372(19) 0.0553(9) Uani 1 1 d .
C19 C 0.6557(3) 0.9441(3) 0.47356(18) 0.0565(9) Uani 1 1 d .
N10 N 0.5822(3) 0.6044(3) 0.28385(18) 0.0651(9) Uani 1 1 d .
C17 C 0.5911(3) 0.8922(3) 0.61682(19) 0.0589(10) Uani 1 1 d .
N14 N 1.0737(3) 0.0495(3) 0.79127(17) 0.0633(9) Uani 1 1 d .
C23 C 0.6432(4) 1.2017(3) 0.5244(2) 0.0693(11) Uani 1 1 d .
C22 C 0.6859(3) 1.1112(3) 0.4875(2) 0.0580(10) Uani 1 1 d .
C15 C 0.5691(3) 0.7195(3) 0.60377(19) 0.0553(9) Uani 1 1 d .
N15 N 1.2243(3) -0.1236(3) 0.84840(16) 0.0594(8) Uani 1 1 d .
C14 C 0.6257(4) 0.6254(3) 0.5698(2) 0.0639(10) Uani 1 1 d .
C13 C 0.4896(3) 0.7111(3) 0.6660(2) 0.0607(10) Uani 1 1 d .
N5 N 0.4243(3) 0.6986(3) 0.7175(2) 0.0807(11) Uani 1 1 d .
C24 C 0.7589(4) 1.1226(3) 0.4208(2) 0.0610(10) Uani 1 1 d .
N6 N 0.6719(3) 0.5455(3) 0.5437(2) 0.0842(12) Uani 1 1 d .
N8 N 0.8184(4) 1.1372(3) 0.3671(2) 0.0850(12) Uani 1 1 d .
N7 N 0.6069(4) 1.2804(3) 0.5519(2) 0.0978(14) Uani 1 1 d .
C52 C 1.0677(4) 0.0576(3) 0.8684(2) 0.0675(11) Uani 1 1 d .
H52A H 0.9889 0.0719 0.8949 0.081 Uiso 1 1 calc R
H52B H 1.0891 0.1193 0.8702 0.081 Uiso 1 1 calc R
C32 C 0.5263(3) 0.5400(3) 0.3452(2) 0.0610(10) Uani 1 1 d .
H32A H 0.5073 0.4891 0.3259 0.073 Uiso 1 1 calc R
H32B H 0.4547 0.5908 0.3697 0.073 Uiso 1 1 calc R
C37 C 0.8099(3) 0.3889(3) 0.4155(2) 0.0634(10) Uani 1 1 d .
H37A H 0.7845 0.4120 0.4637 0.076 Uiso 1 1 calc R
H37B H 0.8064 0.3157 0.4209 0.076 Uiso 1 1 calc R
C50 C 1.0520(4) -0.0509(3) 0.7891(2) 0.0684(11) Uani 1 1 d .
H50A H 1.0482 -0.0532 0.7391 0.082 Uiso 1 1 calc R
H50B H 0.9782 -0.0485 0.8199 0.082 Uiso 1 1 calc R
C35 C 0.7569(4) 0.4351(3) 0.2927(2) 0.0649(10) Uani 1 1 d .
H35A H 0.7461 0.3653 0.2976 0.078 Uiso 1 1 calc R
H35B H 0.8381 0.4227 0.2726 0.078 Uiso 1 1 calc R
C36 C 0.6818(4) 0.5226(4) 0.2415(2) 0.0721(12) Uani 1 1 d .
H36A H 0.7273 0.5611 0.2057 0.086 Uiso 1 1 calc R
H36B H 0.6528 0.4877 0.2152 0.086 Uiso 1 1 calc R
C48 C 1.3084(4) -0.2308(3) 0.8830(2) 0.0687(11) Uani 1 1 d .
H48A H 1.2652 -0.2661 0.9233 0.082 Uiso 1 1 calc R
H48B H 1.3473 -0.2813 0.8468 0.082 Uiso 1 1 calc R
C53 C 1.2807(4) -0.0582(3) 0.7895(2) 0.0693(11) Uani 1 1 d .
H53A H 1.3354 -0.1060 0.7543 0.083 Uiso 1 1 calc R
H53B H 1.3237 -0.0302 0.8104 0.083 Uiso 1 1 calc R
C31 C 0.6073(3) 0.4750(3) 0.3991(2) 0.0653(11) Uani 1 1 d .
H31A H 0.5810 0.5104 0.4429 0.078 Uiso 1 1 calc R
H31B H 0.6073 0.3997 0.4134 0.078 Uiso 1 1 calc R
C54 C 1.1910(3) 0.0388(4) 0.7507(2) 0.0700(11) Uani 1 1 d .
H54A H 1.2034 0.1072 0.7479 0.084 Uiso 1 1 calc R
H54B H 1.1987 0.0265 0.7010 0.084 Uiso 1 1 calc R
C30 C 0.4955(4) 0.6861(4) 0.2355(3) 0.0848(14) Uani 1 1 d .
H30A H 0.5361 0.7222 0.1940 0.102 Uiso 1 1 calc R
H30B H 0.4380 0.7436 0.2635 0.102 Uiso 1 1 calc R
C55 C 0.9811(4) 0.1546(4) 0.7589(3) 0.0798(13) Uani 1 1 d .
H55A H 0.9053 0.1594 0.7876 0.096 Uiso 1 1 calc R
H55B H 0.9946 0.2195 0.7636 0.096 Uiso 1 1 calc R
N16 N 1.3976(4) -0.2139(4) 0.9111(2) 0.1027(14) Uani 1 1 d .
C49 C 1.1491(4) -0.1533(4) 0.8161(3) 0.0811(13) Uani 1 1 d .
H49A H 1.1165 -0.2021 0.8528 0.097 Uiso 1 1 calc R
H49B H 1.1954 -0.1937 0.7755 0.097 Uiso 1 1 calc R
C34 C 0.6299(4) 0.6661(4) 0.3153(3) 0.0792(13) Uani 1 1 d .
H34A H 0.5683 0.7126 0.3487 0.095 Uiso 1 1 calc R
H34B H 0.6594 0.7145 0.2761 0.095 Uiso 1 1 calc R
C51 C 1.1487(4) -0.0486(4) 0.9034(2) 0.0864(15) Uani 1 1 d .
H51A H 1.1040 -0.0865 0.9405 0.104 Uiso 1 1 calc R
H51B H 1.1970 -0.0322 0.9277 0.104 Uiso 1 1 calc R
C33 C 0.7261(4) 0.5857(3) 0.3559(2) 0.0713(12) Uani 1 1 d .
H33A H 0.8003 0.5880 0.3284 0.086 Uiso 1 1 calc R
H33B H 0.7144 0.6070 0.4036 0.086 Uiso 1 1 calc R
N12 N 0.9341(4) 0.3795(4) 0.3884(2) 0.1012(13) Uani 1 1 d .
C43 C 1.5045(4) -0.2259(5) 0.8671(3) 0.0938(15) Uani 1 1 d .
H43 H 1.5209 -0.2462 0.8207 0.113 Uiso 1 1 calc R
N11 N 0.4334(4) 0.6320(4) 0.2069(3) 0.1217(18) Uani 1 1 d .
C47 C 1.3758(5) -0.1891(4) 0.9815(3) 0.0873(14) Uani 1 1 d .
H47 H 1.3060 -0.1865 1.0126 0.105 Uiso 1 1 calc R
C46 C 1.4561(6) -0.1688(5) 1.0051(4) 0.1127(19) Uani 1 1 d .
H46 H 1.4408 -0.1491 1.0516 0.135 Uiso 1 1 calc R
C38 C 0.9733(5) 0.4500(4) 0.4095(3) 0.0924(16) Uani 1 1 d .
H38 H 0.9236 0.5028 0.4397 0.111 Uiso 1 1 calc R
N13 N 0.9790(5) 0.1586(4) 0.6791(3) 0.1195(16) Uani 1 1 d .
C57 C 1.0462(7) 0.2029(7) 0.5501(4) 0.144(3) Uani 1 1 d .
H57 H 1.0903 0.2338 0.5114 0.173 Uiso 1 1 calc R
C27 C 0.3154(7) 0.5338(7) 0.1617(5) 0.141(3) Uani 1 1 d .
H27 H 0.2763 0.4987 0.1469 0.170 Uiso 1 1 calc R
C42 C 1.0093(4) 0.2984(5) 0.3462(3) 0.0936(15) Uani 1 1 d .
H42 H 0.9839 0.2497 0.3335 0.112 Uiso 1 1 calc R
C56 C 1.0459(5) 0.2046(5) 0.6238(4) 0.122(2) Uani 1 1 d .
H56 H 1.0910 0.2369 0.6351 0.146 Uiso 1 1 calc R
C58 C 0.9109(7) 0.1112(7) 0.5897(5) 0.142(3) Uani 1 1 d .
H58 H 0.8654 0.0805 0.5772 0.171 Uiso 1 1 calc R
C25 C 0.4775(5) 0.5882(5) 0.1422(3) 0.1087(19) Uani 1 1 d .
H25 H 0.5468 0.5921 0.1135 0.130 Uiso 1 1 calc R
C40 C 1.1599(6) 0.3617(7) 0.3419(4) 0.131(3) Uani 1 1 d .
H40 H 1.2366 0.3566 0.3251 0.157 Uiso 1 1 calc R
C29 C 0.3276(4) 0.6290(4) 0.2490(4) 0.1075(19) Uani 1 1 d .
H29 H 0.2972 0.6593 0.2925 0.129 Uiso 1 1 calc R
C59 C 0.9088(5) 0.1133(5) 0.6620(4) 0.1128(19) Uani 1 1 d .
H59 H 0.8609 0.0847 0.6992 0.135 Uiso 1 1 calc R
C28 C 0.2704(6) 0.5808(6) 0.2246(5) 0.132(3) Uani 1 1 d .
H28 H 0.1990 0.5797 0.2514 0.159 Uiso 1 1 calc R
C39 C 1.0859(6) 0.4396(6) 0.3847(4) 0.122(2) Uani 1 1 d .
H39 H 1.1130 0.4871 0.3975 0.146 Uiso 1 1 calc R
C26 C 0.4170(7) 0.5385(6) 0.1207(4) 0.132(3) Uani 1 1 d .
H26 H 0.4464 0.5076 0.0774 0.159 Uiso 1 1 calc R
C44 C 1.5849(6) -0.2081(6) 0.8914(4) 0.124(2) Uani 1 1 d .
H44 H 1.6572 -0.2164 0.8619 0.149 Uiso 1 1 calc R
C41 C 1.1220(5) 0.2913(6) 0.3235(3) 0.121(2) Uani 1 1 d .
H41 H 1.1736 0.2370 0.2949 0.146 Uiso 1 1 calc R
C45 C 1.5603(6) -0.1779(6) 0.9595(5) 0.129(2) Uani 1 1 d .
H45 H 1.6154 -0.1632 0.9751 0.155 Uiso 1 1 calc R
F4 F 0.7279(2) 0.6358(2) 0.08357(13) 0.0954(9) Uani 1 1 d .
F3 F 0.7909(3) 0.4533(2) 0.03232(14) 0.1056(10) Uani 1 1 d .
F1 F 1.0291(3) 0.5776(2) -0.16704(16) 0.1179(12) Uani 1 1 d .
F2 F 0.9620(3) 0.7615(2) -0.11700(17) 0.1276(13) Uani 1 1 d .
C10 C 0.9497(3) 0.4022(3) -0.1014(2) 0.0611(10) Uani 1 1 d .
C8 C 0.9138(3) 0.5038(3) -0.0715(2) 0.0571(9) Uani 1 1 d .
C11 C 0.9177(4) 0.3138(4) -0.0634(2) 0.0708(12) Uani 1 1 d .
C4 C 0.8415(3) 0.7096(3) -0.0123(2) 0.0594(10) Uani 1 1 d .
C5 C 0.8048(4) 0.6229(3) 0.0204(2) 0.0633(10) Uani 1 1 d .
C7 C 0.9515(3) 0.5898(3) -0.1047(2) 0.0680(11) Uani 1 1 d .
C3 C 0.8042(3) 0.8125(3) 0.0165(2) 0.0650(11) Uani 1 1 d .
C9 C 0.8377(3) 0.5275(3) -0.0070(2) 0.0615(10) Uani 1 1 d .
C12 C 1.0186(4) 0.3837(3) -0.1691(2) 0.0698(11) Uani 1 1 d .
C6 C 0.9170(4) 0.6854(4) -0.0770(2) 0.0746(13) Uani 1 1 d .
C2 C 0.8244(4) 0.9043(4) -0.0270(2) 0.0698(11) Uani 1 1 d .
C1 C 0.7433(4) 0.8284(4) 0.0863(3) 0.0741(12) Uani 1 1 d .
N4 N 0.8392(4) 0.9826(3) -0.0621(2) 0.0880(12) Uani 1 1 d .
N3 N 0.6931(4) 0.8451(4) 0.1444(2) 0.0982(14) Uani 1 1 d .
N1 N 0.8935(4) 0.2388(3) -0.0343(2) 0.0965(14) Uani 1 1 d .
N2 N 1.0757(4) 0.3621(3) -0.2245(2) 0.0989(14) Uani 1 1 d .

loop_
_atom_site_aniso_label
_atom_site_aniso_U_11
_atom_site_aniso_U_22
_atom_site_aniso_U_33
_atom_site_aniso_U_23
_atom_site_aniso_U_13
_atom_site_aniso_U_12
C60 0.138(8) 0.158(8) 0.126(7) 0.006(6) -0.034(6) -0.005(6)
O1 0.212(6) 0.131(4) 0.134(4) 0.015(3) -0.030(4) -0.066(4)
C99 0.344(14) 0.164(8) 0.215(10) 0.002(7) -0.120(10) -0.151(9)
F6 0.0981(18) 0.0812(16) 0.0516(12) -0.0179(11) 0.0057(12) -0.0510(14)
F5 0.1083(19) 0.0782(16) 0.0612(13) -0.0283(12) 0.0028(13) -0.0545(15)
F8 0.123(2) 0.0805(16) 0.0495(12) -0.0155(11) 0.0053(13) -0.0628(16)
F7 0.144(2) 0.0804(17) 0.0597(14) -0.0231(12) -0.0002(14) -0.0688(17)
C21 0.061(2) 0.055(2) 0.052(2) -0.0149(17) 0.0000(18) -0.0251(19)
N9 0.066(2) 0.0551(18) 0.0534(17) -0.0119(14) 0.0015(15) -0.0318(16)
C20 0.076(3) 0.054(2) 0.059(2) -0.0228(18) -0.0023(19) -0.033(2)
C18 0.067(2) 0.052(2) 0.056(2) -0.0223(17) 0.0011(18) -0.0288(19)
C16 0.058(2) 0.058(2) 0.053(2) -0.0161(17) -0.0017(18) -0.0254(19)
C19 0.065(2) 0.064(2) 0.0433(19) -0.0179(17) 0.0042(17) -0.029(2)
N10 0.065(2) 0.057(2) 0.071(2) -0.0058(16) 0.0026(17) -0.0310(17)
C17 0.078(3) 0.059(2) 0.050(2) -0.0140(17) -0.0016(19) -0.037(2)
N14 0.064(2) 0.062(2) 0.065(2) -0.0174(16) 0.0036(16) -0.0286(17)
C23 0.084(3) 0.058(3) 0.065(3) -0.013(2) 0.009(2) -0.036(2)
C22 0.071(3) 0.048(2) 0.056(2) -0.0125(17) 0.0011(19) -0.0271(19)
C15 0.062(2) 0.052(2) 0.057(2) -0.0183(17) 0.0026(18) -0.0287(19)
N15 0.070(2) 0.0581(19) 0.0531(18) -0.0170(15) 0.0041(16) -0.0307(17)
C14 0.074(3) 0.065(3) 0.058(2) -0.016(2) 0.006(2) -0.038(2)
C13 0.066(2) 0.052(2) 0.069(3) -0.0228(19) 0.003(2) -0.028(2)
N5 0.092(3) 0.073(2) 0.082(3) -0.034(2) 0.024(2) -0.047(2)
C24 0.072(3) 0.049(2) 0.064(2) -0.0156(18) -0.004(2) -0.025(2)
N6 0.103(3) 0.077(3) 0.077(2) -0.030(2) 0.016(2) -0.046(2)
N8 0.109(3) 0.081(3) 0.070(2) -0.024(2) 0.020(2) -0.055(2)
N7 0.134(4) 0.066(2) 0.088(3) -0.028(2) 0.025(3) -0.048(3)
C52 0.069(3) 0.065(3) 0.072(3) -0.029(2) 0.007(2) -0.030(2)
C32 0.061(2) 0.054(2) 0.072(2) -0.0151(19) 0.007(2) -0.033(2)
C37 0.074(3) 0.066(3) 0.057(2) -0.0075(19) -0.006(2) -0.036(2)
C50 0.074(3) 0.069(3) 0.071(3) -0.028(2) 0.000(2) -0.034(2)
C35 0.072(3) 0.067(3) 0.054(2) -0.0181(19) 0.000(2) -0.026(2)
C36 0.066(3) 0.089(3) 0.054(2) -0.016(2) 0.006(2) -0.028(2)
C48 0.076(3) 0.057(3) 0.067(3) -0.009(2) -0.006(2) -0.023(2)
C53 0.066(3) 0.075(3) 0.069(3) -0.010(2) 0.001(2) -0.036(2)
C31 0.070(3) 0.062(2) 0.063(2) -0.012(2) 0.013(2) -0.037(2)
C54 0.062(3) 0.074(3) 0.069(3) -0.010(2) 0.008(2) -0.032(2)
C30 0.074(3) 0.062(3) 0.111(4) 0.013(3) -0.024(3) -0.028(2)
C55 0.070(3) 0.072(3) 0.091(3) -0.016(3) -0.014(3) -0.017(2)
N16 0.104(3) 0.094(3) 0.092(3) -0.004(2) -0.003(3) -0.033(3)
C49 0.086(3) 0.074(3) 0.105(4) -0.023(3) -0.014(3) -0.048(3)
C34 0.082(3) 0.063(3) 0.103(3) -0.009(2) -0.005(3) -0.045(3)
C51 0.109(4) 0.077(3) 0.058(3) -0.028(2) 0.009(3) -0.023(3)
C33 0.092(3) 0.061(3) 0.072(3) -0.011(2) 0.000(2) -0.047(2)
N12 0.112(4) 0.106(3) 0.094(3) -0.002(3) -0.024(3) -0.053(3)
C43 0.072(3) 0.112(4) 0.086(3) -0.004(3) -0.009(3) -0.032(3)
N11 0.099(4) 0.100(4) 0.159(5) 0.034(3) -0.039(4) -0.049(3)
C47 0.099(4) 0.090(4) 0.068(3) -0.020(3) -0.013(3) -0.027(3)
C46 0.119(5) 0.104(5) 0.119(5) -0.019(4) -0.055(4) -0.024(4)
C38 0.103(4) 0.096(4) 0.101(4) 0.006(3) -0.039(3) -0.059(3)
N13 0.107(4) 0.106(4) 0.122(4) -0.016(3) -0.019(3) -0.017(3)
C57 0.120(6) 0.146(7) 0.107(6) 0.037(5) -0.025(5) -0.018(5)
C27 0.114(6) 0.125(6) 0.202(9) 0.038(6) -0.092(6) -0.057(5)
C42 0.072(3) 0.099(4) 0.096(4) -0.024(3) -0.012(3) -0.014(3)
C56 0.091(4) 0.118(5) 0.112(5) 0.040(4) -0.015(4) -0.027(4)
C58 0.144(7) 0.154(7) 0.133(6) -0.030(5) -0.070(6) -0.030(5)
C25 0.105(4) 0.136(5) 0.081(4) -0.004(4) -0.019(3) -0.046(4)
C40 0.072(4) 0.159(7) 0.147(6) 0.035(5) -0.032(4) -0.052(5)
C29 0.070(3) 0.087(4) 0.155(5) 0.014(4) -0.018(3) -0.036(3)
C59 0.098(4) 0.114(5) 0.135(6) -0.023(4) -0.041(4) -0.033(4)
C28 0.085(4) 0.104(5) 0.202(8) 0.028(5) -0.042(5) -0.047(4)
C39 0.101(5) 0.129(6) 0.149(6) 0.032(5) -0.057(5) -0.066(4)
C26 0.151(6) 0.141(6) 0.139(6) 0.007(5) -0.083(5) -0.070(5)
C44 0.090(4) 0.148(6) 0.134(6) -0.015(5) -0.018(4) -0.046(4)
C41 0.076(4) 0.150(6) 0.110(5) -0.003(4) -0.014(3) -0.024(4)
C45 0.092(5) 0.142(6) 0.168(7) -0.019(5) -0.050(5) -0.043(4)
F4 0.134(2) 0.0885(18) 0.0694(16) -0.0308(14) 0.0336(15) -0.0668(18)
F3 0.149(3) 0.0796(17) 0.0908(18) -0.0317(14) 0.0492(18) -0.0756(19)
F1 0.135(2) 0.097(2) 0.120(2) -0.0503(17) 0.073(2) -0.0774(19)
F2 0.144(3) 0.091(2) 0.146(3) -0.0498(19) 0.076(2) -0.084(2)
C10 0.061(2) 0.065(3) 0.062(2) -0.0136(19) 0.0042(19) -0.035(2)
C8 0.057(2) 0.063(2) 0.056(2) -0.0085(18) -0.0035(18) -0.031(2)
C11 0.075(3) 0.060(3) 0.076(3) -0.023(2) 0.012(2) -0.032(2)
C4 0.054(2) 0.063(2) 0.066(2) -0.0099(19) -0.0069(19) -0.029(2)
C5 0.074(3) 0.068(3) 0.053(2) -0.0133(19) 0.007(2) -0.039(2)
C7 0.066(3) 0.066(3) 0.070(3) -0.022(2) 0.021(2) -0.035(2)
C3 0.065(2) 0.063(3) 0.074(3) -0.016(2) 0.001(2) -0.035(2)
C9 0.070(3) 0.058(2) 0.061(2) -0.0067(19) 0.005(2) -0.039(2)
C12 0.072(3) 0.062(3) 0.074(3) -0.012(2) 0.004(2) -0.033(2)
C6 0.079(3) 0.071(3) 0.085(3) -0.016(2) 0.013(2) -0.051(2)
C2 0.069(3) 0.070(3) 0.078(3) -0.027(2) -0.004(2) -0.031(2)
C1 0.080(3) 0.074(3) 0.078(3) -0.023(2) 0.000(2) -0.039(3)
N4 0.099(3) 0.070(3) 0.096(3) -0.027(2) 0.011(2) -0.041(2)
N3 0.127(4) 0.092(3) 0.087(3) -0.031(2) 0.005(3) -0.055(3)
N1 0.117(3) 0.067(2) 0.100(3) -0.030(2) 0.034(3) -0.050(2)
N2 0.116(3) 0.092(3) 0.083(3) -0.026(2) 0.025(3) -0.051(3)

loop_
_atom_type_symbol
_atom_type_description
_atom_type_scat_dispersion_real
_atom_type_scat_dispersion_imag
_atom_type_scat_source
C C 0.0181 0.0091 'International Tables Vol C Tables 4.2.6.8 and 6.1.1.4'
H H 0.0000 0.0000 'International Tables Vol C Tables 4.2.6.8 and 6.1.1.4'
N N 0.0311 0.0180 'International Tables Vol C Tables 4.2.6.8 and 6.1.1.4'
O O 0.0492 0.0322 'International Tables Vol C Tables 4.2.6.8 and 6.1.1.4'
F F 0.0727 0.0534 'International Tables Vol C Tables 4.2.6.8 and 6.1.1.4'

loop_
_geom_angle_atom_site_label_1
_geom_angle_atom_site_label_2
_geom_angle_atom_site_label_3
_geom_angle
C58 C60 C57 125.5(10)
C20 C21 C19 112.4(3)
C20 C21 C22 124.4(3)
C19 C21 C22 123.2(3)
C35 N9 C31 108.5(3)
C35 N9 C33 108.9(3)
C31 N9 C33 107.4(3)
C35 N9 C37 111.3(3)
C31 N9 C37 108.9(3)
C33 N9 C37 111.9(3)
C17 C20 F7 117.4(3)
C17 C20 C21 124.0(3)
F7 C20 C21 118.6(3)
F5 C18 C19 117.0(3)
F5 C18 C16 119.6(3)
C19 C18 C16 123.4(3)
C18 C16 C17 112.8(3)
C18 C16 C15 124.0(3)
C17 C16 C15 123.1(3)
F6 C19 C18 117.5(3)
F6 C19 C21 118.8(3)
C18 C19 C21 123.7(3)
C32 N10 C36 107.7(3)
C32 N10 C34 108.7(3)
C36 N10 C34 107.8(3)
C32 N10 C30 111.0(3)
C36 N10 C30 111.6(3)
C34 N10 C30 109.8(3)
C20 C17 F8 117.8(3)
C20 C17 C16 123.6(3)
F8 C17 C16 118.6(3)
C54 N14 C52 108.6(3)
C54 N14 C50 109.1(3)
C52 N14 C50 109.2(3)
C54 N14 C55 111.2(3)
C52 N14 C55 108.4(3)
C50 N14 C55 110.3(3)
N7 C23 C22 176.7(5)
C23 C22 C24 114.3(3)
C23 C22 C21 121.6(3)
C24 C22 C21 124.1(3)
C13 C15 C14 116.0(3)
C13 C15 C16 123.3(3)
C14 C15 C16 120.8(3)
C49 N15 C53 107.9(3)
C49 N15 C51 108.1(3)
C53 N15 C51 107.1(3)
C49 N15 C48 107.5(3)
C53 N15 C48 114.0(3)
C51 N15 C48 112.1(3)
N6 C14 C15 177.9(4)
N5 C13 C15 176.4(4)
N8 C24 C22 176.3(4)
N14 C52 C51 109.4(3)
N10 C32 C31 109.8(3)
N12 C37 N9 113.8(3)
N14 C50 C49 109.0(3)
N9 C35 C36 110.5(3)
N10 C36 C35 109.9(3)
N16 C48 N15 113.2(3)
N15 C53 C54 110.6(3)
N9 C31 C32 110.0(3)
N14 C54 C53 109.6(3)
N10 C30 N11 113.6(4)
N13 C55 N14 114.1(4)
C43 N16 C47 119.8(5)
C43 N16 C48 119.3(4)
C47 N16 C48 120.8(4)
N15 C49 C50 111.3(3)
N10 C34 C33 110.5(3)
C52 C51 N15 111.6(3)
N9 C33 C34 109.6(3)
C42 N12 C38 120.7(5)
C42 N12 C37 120.1(4)
C38 N12 C37 119.2(4)
C44 C43 N16 119.8(6)
C25 N11 C29 120.7(6)
C25 N11 C30 122.1(5)
C29 N11 C30 117.2(6)
C46 C47 N16 120.0(5)
C47 C46 C45 118.9(6)
C39 C38 N12 118.1(6)
C56 N13 C59 120.0(6)
C56 N13 C55 121.0(6)
C59 N13 C55 119.0(5)
C60 C57 C56 116.6(8)
C26 C27 C28 119.9(8)
C41 C42 N12 118.5(6)
N13 C56 C57 119.8(7)
C60 C58 C59 118.5(8)
N11 C25 C26 118.6(6)
C41 C40 C39 119.8(6)
C28 C29 N11 118.3(7)
C58 C59 N13 119.5(7)
C29 C28 C27 121.4(7)
C40 C39 C38 121.6(7)
C27 C26 C25 121.1(8)
C43 C44 C45 119.9(6)
C40 C41 C42 121.2(7)
C44 C45 C46 121.3(6)
C12 C10 C11 114.2(4)
C12 C10 C8 123.8(3)
C11 C10 C8 122.1(3)
C9 C8 C7 111.5(3)
C9 C8 C10 124.7(3)
C7 C8 C10 123.8(3)
N1 C11 C10 177.5(5)
C5 C4 C6 110.5(4)
C5 C4 C3 124.7(4)
C6 C4 C3 124.7(3)
F4 C5 C9 117.7(3)
F4 C5 C4 117.3(3)
C9 C5 C4 124.9(4)
F1 C7 C6 117.6(3)
F1 C7 C8 118.5(3)
C6 C7 C8 123.8(4)
C1 C3 C2 115.6(4)
C1 C3 C4 123.7(4)
C2 C3 C4 120.7(4)
F3 C9 C5 116.3(3)
F3 C9 C8 119.6(3)
C5 C9 C8 124.1(3)
N2 C12 C10 175.9(5)
F2 C6 C7 116.0(4)
F2 C6 C4 118.8(4)
C7 C6 C4 125.1(4)
N4 C2 C3 178.3(5)
N3 C1 C3 177.5(5)

loop_
_geom_bond_atom_site_label_1
_geom_bond_atom_site_label_2
_geom_bond_distance
C60 C58 1.339(10)
C60 C57 1.365(11)
O1 C99 1.434(7)
F6 C19 1.359(4)
F5 C18 1.361(4)
F8 C17 1.365(4)
F7 C20 1.366(4)
C21 C20 1.381(5)
C21 C19 1.388(5)
C21 C22 1.458(5)
N9 C35 1.489(4)
N9 C31 1.501(4)
N9 C33 1.508(4)
N9 C37 1.520(5)
C20 C17 1.362(5)
C18 C19 1.372(5)
C18 C16 1.380(5)
C16 C17 1.389(5)
C16 C15 1.473(5)
N10 C32 1.502(4)
N10 C36 1.503(5)
N10 C34 1.504(5)
N10 C30 1.533(5)
N14 C54 1.485(4)
N14 C52 1.491(5)
N14 C50 1.492(5)
N14 C55 1.542(5)
C23 N7 1.160(5)
C23 C22 1.393(5)
C22 C24 1.405(5)
C15 C13 1.383(5)
C15 C14 1.395(5)
N15 C49 1.488(5)
N15 C53 1.490(4)
N15 C51 1.503(5)
N15 C48 1.523(5)
C14 N6 1.155(5)
C13 N5 1.156(5)
C24 N8 1.150(5)
C52 C51 1.501(6)
C32 C31 1.514(5)
C37 N12 1.518(6)
C50 C49 1.519(6)
C35 C36 1.511(6)
C48 N16 1.498(6)
C53 C54 1.525(6)
C30 N11 1.533(6)
C55 N13 1.527(6)
N16 C43 1.396(6)
N16 C47 1.399(6)
C34 C33 1.517(6)
N12 C42 1.392(6)
N12 C38 1.408(6)
C43 C44 1.358(7)
N11 C25 1.389(7)
N11 C29 1.412(6)
C47 C46 1.370(7)
C46 C45 1.386(8)
C38 C39 1.370(7)
N13 C56 1.385(7)
N13 C59 1.411(7)
C57 C56 1.420(9)
C27 C26 1.368(9)
C27 C28 1.378(10)
C42 C41 1.380(7)
C58 C59 1.387(8)
C25 C26 1.391(8)
C40 C41 1.369(9)
C40 C39 1.369(9)
C29 C28 1.373(8)
C44 C45 1.382(8)
F4 C5 1.357(4)
F3 C9 1.353(4)
F1 C7 1.350(4)
F2 C6 1.362(4)
C10 C12 1.391(5)
C10 C11 1.395(5)
C10 C8 1.455(5)
C8 C9 1.387(5)
C8 C7 1.388(5)
C11 N1 1.149(5)
C4 C5 1.386(5)
C4 C6 1.388(5)
C4 C3 1.456(5)
C5 C9 1.361(5)
C7 C6 1.362(5)
C3 C1 1.388(6)
C3 C2 1.394(6)
C12 N2 1.157(5)
C2 N4 1.164(5)
C1 N3 1.164(5)
